data_4075154
loop_
_publ_author_name
'Bowman, Lyndsey J.'
'Izod, Keith'
'Clegg, William'
'Harrington, Ross W.'

_publ_section_title
;
 Heteroleptic Complexes of Lanthanum(III) and Neodymium(III) with Oxygen-
 or Nitrogen-Functionalized Tris(triorganosilyl)methyl Ligands
;
_journal_issue 12
_journal_name_full Organometallics
_journal_page_first 2999
_journal_paper_doi 10.1021/om060072k
_journal_volume 25
_journal_year 2006
_chemical_formula_moiety 'C24 H62 I La O3 Si6'
_chemical_formula_sum 'C24 H62 I La O3 Si6'
_chemical_formula_weight 833.09
_chemical_name_systematic
;
 ?
;
_space_group_IT_number 2
_symmetry_cell_setting triclinic
_symmetry_space_group_name_Hall '-P 1'
_symmetry_space_group_name_H-M 'P -1'
_atom_sites_solution_hydrogens geom
_atom_sites_solution_primary direct
_atom_sites_solution_secondary difmap
_audit_creation_method SHELXL-97
_cell_angle_alpha 95.403(1)
_cell_angle_beta 92.415(1)
_cell_angle_gamma 103.775(1)
_cell_formula_units_Z 2
_cell_length_a 9.9596(3)
_cell_length_b 11.8759(4)
_cell_length_c 16.6935(6)
_cell_measurement_reflns_used 14754
_cell_measurement_temperature 150(2)
_cell_measurement_theta_max 29.00
_cell_measurement_theta_min 2.25
_cell_volume 1904.92(11)
_computing_cell_refinement 'Bruker SAINT'
_computing_data_collection 'Bruker SMART'
_computing_data_reduction 'Bruker SAINT'
_computing_molecular_graphics 'Bruker SHELXTL'
_computing_publication_material 'Bruker SHELXTL and local programs'
_computing_structure_refinement 'Bruker SHELXTL'
_computing_structure_solution 'Bruker SHELXTL'
_diffrn_ambient_temperature 150(2)
_diffrn_measured_fraction_theta_full 0.988
_diffrn_measured_fraction_theta_max 0.887
_diffrn_measurement_device_type 'Bruker SMART 1K CCD diffractometer'
_diffrn_measurement_method 'thin-slice \w scans'
_diffrn_radiation_monochromator graphite
_diffrn_radiation_source 'sealed tube'
_diffrn_radiation_type MoK\a
_diffrn_radiation_wavelength 0.71073
_diffrn_reflns_av_R_equivalents 0.0231
_diffrn_reflns_av_sigmaI/netI 0.0350
_diffrn_reflns_limit_h_max 13
_diffrn_reflns_limit_h_min -13
_diffrn_reflns_limit_k_max 15
_diffrn_reflns_limit_k_min -16
_diffrn_reflns_limit_l_max 22
_diffrn_reflns_limit_l_min -22
_diffrn_reflns_number 17370
_diffrn_reflns_theta_full 26.00
_diffrn_reflns_theta_max 29.01
_diffrn_reflns_theta_min 1.78
_diffrn_standards_number 0
_exptl_absorpt_coefficient_mu 2.142
_exptl_absorpt_correction_T_max 0.674
_exptl_absorpt_correction_T_min 0.360
_exptl_absorpt_correction_type multi-scan
_exptl_absorpt_process_details SADABS
_exptl_crystal_colour colourless
_exptl_crystal_density_diffrn 1.452
_exptl_crystal_density_method 'not measured'
_exptl_crystal_description block
_exptl_crystal_F_000 848
_exptl_crystal_size_max 0.60
_exptl_crystal_size_mid 0.60
_exptl_crystal_size_min 0.20
_refine_diff_density_max 1.333
_refine_diff_density_min -1.641
_refine_diff_density_rms 0.117
_refine_ls_extinction_method none
_refine_ls_goodness_of_fit_ref 1.229
_refine_ls_hydrogen_treatment constr
_refine_ls_matrix_type full
_refine_ls_number_parameters 334
_refine_ls_number_reflns 8995
_refine_ls_number_restraints 0
_refine_ls_restrained_S_all 1.229
_refine_ls_R_factor_all 0.0477
_refine_ls_R_factor_gt 0.0424
_refine_ls_shift/su_max 0.001
_refine_ls_shift/su_mean 0.000
_refine_ls_structure_factor_coef Fsqd
_refine_ls_weighting_details 'calc w=1/[\s^2^(Fo^2^)+(0.0211P)^2^+5.2344P] where P=(Fo^2^+2Fc^2^)/3'
_refine_ls_weighting_scheme calc
_refine_ls_wR_factor_gt 0.0867
_refine_ls_wR_factor_ref 0.0886
_reflns_number_gt 8263
_reflns_number_total 8995
_reflns_threshold_expression I>2\s(I)
_cod_data_source_file om060072ksi20060308_062842.cif
_cod_data_source_block ki182_compound8
_cod_database_code 4075154

loop_
_symmetry_equiv_pos_as_xyz
'x, y, z'
'-x, -y, -z'

loop_
_atom_site_label
_atom_site_type_symbol
_atom_site_fract_x
_atom_site_fract_y
_atom_site_fract_z
_atom_site_U_iso_or_equiv
_atom_site_adp_type
_atom_site_occupancy
_atom_site_symmetry_multiplicity
_atom_site_calc_flag
_atom_site_refinement_flags
La La 0.38034(2) 0.689713(18) 0.290610(12) 0.01425(6) Uani 1 1 d .
I I 0.59044(3) 0.76935(3) 0.445136(18) 0.03412(8) Uani 1 1 d .
Si1 Si 0.10645(12) 0.46395(10) 0.34384(7) 0.0233(2) Uani 1 1 d .
Si2 Si 0.08633(11) 0.39919(10) 0.15924(7) 0.0215(2) Uani 1 1 d .
Si3 Si 0.34574(12) 0.39849(9) 0.25902(7) 0.0213(2) Uani 1 1 d .
Si4 Si 0.63763(12) 0.76256(10) 0.14087(7) 0.0261(2) Uani 1 1 d .
Si5 Si 0.62854(11) 0.98413(9) 0.24970(7) 0.0214(2) Uani 1 1 d .
Si6 Si 0.37195(11) 0.85530(10) 0.13824(6) 0.0209(2) Uani 1 1 d .
O1 O 0.4725(3) 0.5115(3) 0.30569(19) 0.0268(6) Uani 1 1 d .
O2 O 0.2474(3) 0.7571(2) 0.18080(16) 0.0197(5) Uani 1 1 d .
O3 O 0.2471(3) 0.8172(3) 0.37058(17) 0.0251(6) Uani 1 1 d .
C1 C 0.2014(4) 0.4676(3) 0.2505(2) 0.0186(7) Uani 1 1 d .
C2 C -0.0083(5) 0.3199(4) 0.3624(3) 0.0399(12) Uani 1 1 d .
H2A H -0.0816 0.2944 0.3189 0.060 Uiso 1 1 calc R
H2B H -0.0501 0.3283 0.4141 0.060 Uiso 1 1 calc R
H2C H 0.0468 0.2618 0.3640 0.060 Uiso 1 1 calc R
C3 C -0.0090(5) 0.5686(4) 0.3496(3) 0.0320(10) Uani 1 1 d .
H3A H 0.0459 0.6474 0.3441 0.048 Uiso 1 1 calc R
H3B H -0.0509 0.5679 0.4016 0.048 Uiso 1 1 calc R
H3C H -0.0822 0.5450 0.3059 0.048 Uiso 1 1 calc R
C4 C 0.2277(5) 0.5102(4) 0.4377(3) 0.0321(10) Uani 1 1 d .
H4A H 0.2749 0.4485 0.4469 0.048 Uiso 1 1 calc R
H4B H 0.1745 0.5240 0.4841 0.048 Uiso 1 1 calc R
H4C H 0.2966 0.5821 0.4306 0.048 Uiso 1 1 calc R
C5 C 0.0550(5) 0.2345(4) 0.1445(3) 0.0328(10) Uani 1 1 d .
H5A H 0.1430 0.2133 0.1364 0.049 Uiso 1 1 calc R
H5B H -0.0092 0.2035 0.0971 0.049 Uiso 1 1 calc R
H5C H 0.0149 0.2017 0.1923 0.049 Uiso 1 1 calc R
C6 C 0.1546(5) 0.4502(4) 0.0618(2) 0.0299(9) Uani 1 1 d .
H6A H 0.1858 0.5355 0.0679 0.045 Uiso 1 1 calc R
H6B H 0.0809 0.4252 0.0185 0.045 Uiso 1 1 calc R
H6C H 0.2326 0.4165 0.0483 0.045 Uiso 1 1 calc R
C7 C -0.0947(4) 0.4212(4) 0.1593(3) 0.0299(9) Uani 1 1 d .
H7A H -0.1393 0.3901 0.2065 0.045 Uiso 1 1 calc R
H7B H -0.1482 0.3803 0.1100 0.045 Uiso 1 1 calc R
H7C H -0.0909 0.5046 0.1614 0.045 Uiso 1 1 calc R
C8 C 0.3296(6) 0.2726(4) 0.3207(3) 0.0363(11) Uani 1 1 d .
H8A H 0.4181 0.2502 0.3240 0.054 Uiso 1 1 calc R
H8B H 0.2571 0.2065 0.2952 0.054 Uiso 1 1 calc R
H8C H 0.3052 0.2954 0.3751 0.054 Uiso 1 1 calc R
C9 C 0.4220(5) 0.3512(4) 0.1649(3) 0.0323(10) Uani 1 1 d .
H9A H 0.4283 0.4106 0.1274 0.048 Uiso 1 1 calc R
H9B H 0.3628 0.2771 0.1397 0.048 Uiso 1 1 calc R
H9C H 0.5148 0.3410 0.1784 0.048 Uiso 1 1 calc R
C10 C 0.5930(5) 0.4863(5) 0.3450(4) 0.0452(13) Uani 1 1 d .
H10A H 0.5660 0.4476 0.3932 0.068 Uiso 1 1 calc R
H10B H 0.6632 0.5593 0.3606 0.068 Uiso 1 1 calc R
H10C H 0.6313 0.4351 0.3078 0.068 Uiso 1 1 calc R
C11 C 0.5256(4) 0.8428(3) 0.1961(2) 0.0183(7) Uani 1 1 d .
C12 C 0.5349(6) 0.6304(5) 0.0751(4) 0.0527(15) Uani 1 1 d .
H12A H 0.4503 0.5962 0.1009 0.079 Uiso 1 1 calc R
H12B H 0.5907 0.5729 0.0676 0.079 Uiso 1 1 calc R
H12C H 0.5102 0.6531 0.0226 0.079 Uiso 1 1 calc R
C13 C 0.7594(6) 0.8475(5) 0.0731(3) 0.0482(14) Uani 1 1 d .
H13A H 0.7065 0.8789 0.0336 0.072 Uiso 1 1 calc R
H13B H 0.8099 0.7961 0.0448 0.072 Uiso 1 1 calc R
H13C H 0.8253 0.9119 0.1054 0.072 Uiso 1 1 calc R
C14 C 0.7440(5) 0.6995(5) 0.2115(4) 0.0481(14) Uani 1 1 d .
H14A H 0.8144 0.7626 0.2420 0.072 Uiso 1 1 calc R
H14B H 0.7896 0.6468 0.1805 0.072 Uiso 1 1 calc R
H14C H 0.6838 0.6561 0.2489 0.072 Uiso 1 1 calc R
C15 C 0.5440(5) 1.0401(4) 0.3382(3) 0.0292(9) Uani 1 1 d .
H15A H 0.4508 1.0455 0.3208 0.044 Uiso 1 1 calc R
H15B H 0.5993 1.1174 0.3601 0.044 Uiso 1 1 calc R
H15C H 0.5377 0.9865 0.3798 0.044 Uiso 1 1 calc R
C16 C 0.6667(5) 1.1061(4) 0.1831(3) 0.0367(11) Uani 1 1 d .
H16A H 0.7065 1.0801 0.1341 0.055 Uiso 1 1 calc R
H16B H 0.7328 1.1737 0.2121 0.055 Uiso 1 1 calc R
H16C H 0.5807 1.1279 0.1685 0.055 Uiso 1 1 calc R
C17 C 0.8052(4) 0.9791(4) 0.2916(3) 0.0311(10) Uani 1 1 d .
H17A H 0.7959 0.9172 0.3274 0.047 Uiso 1 1 calc R
H17B H 0.8502 1.0542 0.3220 0.047 Uiso 1 1 calc R
H17C H 0.8616 0.9631 0.2472 0.047 Uiso 1 1 calc R
C18 C 0.3443(6) 0.8104(5) 0.0271(3) 0.0449(13) Uani 1 1 d .
H18A H 0.3286 0.7255 0.0170 0.067 Uiso 1 1 calc R
H18B H 0.4264 0.8479 0.0004 0.067 Uiso 1 1 calc R
H18C H 0.2634 0.8343 0.0058 0.067 Uiso 1 1 calc R
C19 C 0.3182(5) 0.9964(4) 0.1483(3) 0.0351(11) Uani 1 1 d .
H19A H 0.2180 0.9812 0.1363 0.053 Uiso 1 1 calc R
H19B H 0.3665 1.0475 0.1103 0.053 Uiso 1 1 calc R
H19C H 0.3421 1.0343 0.2035 0.053 Uiso 1 1 calc R
C20 C 0.1037(4) 0.7324(4) 0.1533(3) 0.0293(9) Uani 1 1 d .
H20A H 0.0716 0.8044 0.1593 0.044 Uiso 1 1 calc R
H20B H 0.0491 0.6753 0.1854 0.044 Uiso 1 1 calc R
H20C H 0.0924 0.7006 0.0964 0.044 Uiso 1 1 calc R
C21 C 0.2507(6) 0.8385(5) 0.4587(3) 0.0400(12) Uani 1 1 d .
H21A H 0.3430 0.8854 0.4807 0.048 Uiso 1 1 calc R
H21B H 0.2301 0.7639 0.4830 0.048 Uiso 1 1 calc R
C22 C 0.1412(6) 0.9040(5) 0.4758(3) 0.0410(12) Uani 1 1 d .
H22A H 0.1638 0.9546 0.5275 0.049 Uiso 1 1 calc R
H22B H 0.0489 0.8500 0.4772 0.049 Uiso 1 1 calc R
C23 C 0.1461(5) 0.9752(4) 0.4054(3) 0.0350(10) Uani 1 1 d .
H23A H 0.2257 1.0443 0.4125 0.042 Uiso 1 1 calc R
H23B H 0.0593 1.0007 0.3972 0.042 Uiso 1 1 calc R
C24 C 0.1633(5) 0.8884(4) 0.3364(3) 0.0321(10) Uani 1 1 d .
H24A H 0.0720 0.8395 0.3144 0.039 Uiso 1 1 calc R
H24B H 0.2105 0.9294 0.2926 0.039 Uiso 1 1 calc R

loop_
_atom_site_aniso_label
_atom_site_aniso_U_11
_atom_site_aniso_U_22
_atom_site_aniso_U_33
_atom_site_aniso_U_23
_atom_site_aniso_U_13
_atom_site_aniso_U_12
La 0.01516(10) 0.01360(10) 0.01341(10) 0.00140(7) -0.00087(7) 0.00272(7)
I 0.03868(17) 0.03140(16) 0.02830(15) 0.00187(12) -0.01369(12) 0.00396(13)
Si1 0.0246(6) 0.0198(5) 0.0230(5) 0.0040(4) 0.0054(4) -0.0008(4)
Si2 0.0195(5) 0.0191(5) 0.0235(5) -0.0005(4) -0.0024(4) 0.0019(4)
Si3 0.0245(5) 0.0158(5) 0.0247(5) 0.0019(4) -0.0018(4) 0.0076(4)
Si4 0.0227(6) 0.0250(6) 0.0288(6) -0.0021(5) 0.0085(5) 0.0030(5)
Si5 0.0220(5) 0.0179(5) 0.0214(5) 0.0026(4) -0.0023(4) -0.0001(4)
Si6 0.0227(5) 0.0216(5) 0.0173(5) 0.0052(4) -0.0030(4) 0.0028(4)
O1 0.0203(14) 0.0237(15) 0.0370(17) 0.0008(12) -0.0092(12) 0.0092(12)
O2 0.0159(13) 0.0199(13) 0.0218(13) 0.0044(11) -0.0047(10) 0.0013(10)
O3 0.0296(15) 0.0282(15) 0.0189(14) -0.0004(11) 0.0018(11) 0.0111(13)
C1 0.0206(18) 0.0149(17) 0.0205(18) 0.0026(14) 0.0013(14) 0.0044(14)
C2 0.043(3) 0.030(2) 0.041(3) 0.008(2) 0.013(2) -0.007(2)
C3 0.026(2) 0.035(2) 0.034(2) -0.0017(19) 0.0073(18) 0.0056(19)
C4 0.041(3) 0.031(2) 0.023(2) 0.0054(18) 0.0037(19) 0.006(2)
C5 0.030(2) 0.022(2) 0.041(3) -0.0049(19) -0.002(2) 0.0017(18)
C6 0.034(2) 0.033(2) 0.021(2) 0.0008(17) -0.0020(17) 0.0045(19)
C7 0.021(2) 0.031(2) 0.035(2) 0.0009(19) -0.0032(17) 0.0036(17)
C8 0.052(3) 0.023(2) 0.037(3) 0.0082(19) -0.003(2) 0.015(2)
C9 0.034(2) 0.033(2) 0.035(2) 0.0016(19) 0.0042(19) 0.018(2)
C10 0.030(2) 0.041(3) 0.065(4) 0.001(3) -0.021(2) 0.016(2)
C11 0.0163(17) 0.0201(18) 0.0168(17) 0.0019(14) 0.0004(14) 0.0015(14)
C12 0.047(3) 0.039(3) 0.065(4) -0.022(3) 0.008(3) 0.007(3)
C13 0.046(3) 0.051(3) 0.044(3) 0.001(2) 0.025(3) 0.004(3)
C14 0.033(3) 0.050(3) 0.069(4) 0.008(3) 0.008(3) 0.024(2)
C15 0.039(2) 0.023(2) 0.026(2) -0.0004(17) -0.0045(18) 0.0115(19)
C16 0.037(3) 0.030(2) 0.039(3) 0.013(2) 0.001(2) -0.004(2)
C17 0.025(2) 0.032(2) 0.032(2) 0.0036(19) -0.0067(18) -0.0010(18)
C18 0.050(3) 0.064(4) 0.018(2) 0.006(2) -0.005(2) 0.009(3)
C19 0.035(2) 0.027(2) 0.045(3) 0.013(2) -0.007(2) 0.0079(19)
C20 0.0172(19) 0.031(2) 0.037(2) 0.0012(19) -0.0092(17) 0.0028(17)
C21 0.058(3) 0.049(3) 0.019(2) -0.001(2) 0.004(2) 0.026(3)
C22 0.046(3) 0.046(3) 0.032(3) -0.004(2) 0.014(2) 0.016(2)
C23 0.039(3) 0.033(2) 0.033(2) -0.006(2) 0.000(2) 0.014(2)
C24 0.039(3) 0.033(2) 0.027(2) -0.0026(18) -0.0008(19) 0.016(2)

loop_
_atom_type_symbol
_atom_type_description
_atom_type_scat_dispersion_real
_atom_type_scat_dispersion_imag
_atom_type_scat_source
C C 0.0033 0.0016 'International Tables Vol C Tables 4.2.6.8 and 6.1.1.4'
H H 0.0000 0.0000 'International Tables Vol C Tables 4.2.6.8 and 6.1.1.4'
O O 0.0106 0.0060 'International Tables Vol C Tables 4.2.6.8 and 6.1.1.4'
Si Si 0.0817 0.0704 'International Tables Vol C Tables 4.2.6.8 and 6.1.1.4'
I I -0.4742 1.8119 'International Tables Vol C Tables 4.2.6.8 and 6.1.1.4'
La La -0.2871 2.4523 'International Tables Vol C Tables 4.2.6.8 and 6.1.1.4'

loop_
_geom_angle_atom_site_label_1
_geom_angle_atom_site_label_2
_geom_angle_atom_site_label_3
_geom_angle
I La O1 77.14(7)
I La O2 145.36(6)
I La O3 81.63(6)
I La C1 126.29(8)
I La C11 95.81(8)
O1 La O2 135.19(9)
O1 La O3 139.08(10)
O1 La C1 61.16(10)
O1 La C11 114.97(11)
O2 La O3 77.59(9)
O2 La C1 86.72(10)
O2 La C11 62.21(10)
O3 La C1 107.97(10)
O3 La C11 101.57(10)
C1 La C11 130.85(11)
C1 Si1 C2 117.0(2)
C1 Si1 C3 112.69(19)
C1 Si1 C4 112.12(19)
C2 Si1 C3 105.0(2)
C2 Si1 C4 104.6(2)
C3 Si1 C4 104.3(2)
C1 Si2 C5 113.3(2)
C1 Si2 C6 114.04(19)
C1 Si2 C7 115.27(19)
C5 Si2 C6 105.1(2)
C5 Si2 C7 102.6(2)
C6 Si2 C7 105.3(2)
O1 Si3 C1 101.09(16)
O1 Si3 C8 107.78(19)
O1 Si3 C9 104.41(19)
C1 Si3 C8 119.1(2)
C1 Si3 C9 118.86(19)
C8 Si3 C9 104.2(2)
C11 Si4 C12 112.5(2)
C11 Si4 C13 116.1(2)
C11 Si4 C14 111.5(2)
C12 Si4 C13 105.4(3)
C12 Si4 C14 103.0(3)
C13 Si4 C14 107.3(3)
C11 Si5 C15 114.01(19)
C11 Si5 C16 113.6(2)
C11 Si5 C17 114.13(19)
C15 Si5 C16 105.8(2)
C15 Si5 C17 104.8(2)
C16 Si5 C17 103.5(2)
O2 Si6 C11 99.91(15)
O2 Si6 C18 105.3(2)
O2 Si6 C19 106.15(19)
C11 Si6 C18 121.9(2)
C11 Si6 C19 119.5(2)
C18 Si6 C19 102.4(2)
La O1 Si3 104.26(12)
La O1 C10 136.8(3)
Si3 O1 C10 118.9(3)
La O2 Si6 103.87(12)
La O2 C20 134.4(2)
Si6 O2 C20 121.7(3)
La O3 C21 125.9(3)
La O3 C24 125.8(2)
C21 O3 C24 108.1(3)
La C1 Si1 96.80(15)
La C1 Si2 132.86(18)
La C1 Si3 91.07(15)
Si1 C1 Si2 112.5(2)
Si1 C1 Si3 111.5(2)
Si2 C1 Si3 109.80(19)
Si1 C2 H2A 109.5
Si1 C2 H2B 109.5
Si1 C2 H2C 109.5
H2A C2 H2B 109.5
H2A C2 H2C 109.5
H2B C2 H2C 109.5
Si1 C3 H3A 109.5
Si1 C3 H3B 109.5
Si1 C3 H3C 109.5
H3A C3 H3B 109.5
H3A C3 H3C 109.5
H3B C3 H3C 109.5
Si1 C4 H4A 109.5
Si1 C4 H4B 109.5
Si1 C4 H4C 109.5
H4A C4 H4B 109.5
H4A C4 H4C 109.5
H4B C4 H4C 109.5
Si2 C5 H5A 109.5
Si2 C5 H5B 109.5
Si2 C5 H5C 109.5
H5A C5 H5B 109.5
H5A C5 H5C 109.5
H5B C5 H5C 109.5
Si2 C6 H6A 109.5
Si2 C6 H6B 109.5
Si2 C6 H6C 109.5
H6A C6 H6B 109.5
H6A C6 H6C 109.5
H6B C6 H6C 109.5
Si2 C7 H7A 109.5
Si2 C7 H7B 109.5
Si2 C7 H7C 109.5
H7A C7 H7B 109.5
H7A C7 H7C 109.5
H7B C7 H7C 109.5
Si3 C8 H8A 109.5
Si3 C8 H8B 109.5
Si3 C8 H8C 109.5
H8A C8 H8B 109.5
H8A C8 H8C 109.5
H8B C8 H8C 109.5
Si3 C9 H9A 109.5
Si3 C9 H9B 109.5
Si3 C9 H9C 109.5
H9A C9 H9B 109.5
H9A C9 H9C 109.5
H9B C9 H9C 109.5
O1 C10 H10A 109.5
O1 C10 H10B 109.5
O1 C10 H10C 109.5
H10A C10 H10B 109.5
H10A C10 H10C 109.5
H10B C10 H10C 109.5
La C11 Si4 105.33(16)
La C11 Si5 115.87(17)
La C11 Si6 93.90(15)
Si4 C11 Si5 111.55(19)
Si4 C11 Si6 115.1(2)
Si5 C11 Si6 113.8(2)
Si4 C12 H12A 109.5
Si4 C12 H12B 109.5
Si4 C12 H12C 109.5
H12A C12 H12B 109.5
H12A C12 H12C 109.5
H12B C12 H12C 109.5
Si4 C13 H13A 109.5
Si4 C13 H13B 109.5
Si4 C13 H13C 109.5
H13A C13 H13B 109.5
H13A C13 H13C 109.5
H13B C13 H13C 109.5
Si4 C14 H14A 109.5
Si4 C14 H14B 109.5
Si4 C14 H14C 109.5
H14A C14 H14B 109.5
H14A C14 H14C 109.5
H14B C14 H14C 109.5
Si5 C15 H15A 109.5
Si5 C15 H15B 109.5
Si5 C15 H15C 109.5
H15A C15 H15B 109.5
H15A C15 H15C 109.5
H15B C15 H15C 109.5
Si5 C16 H16A 109.5
Si5 C16 H16B 109.5
Si5 C16 H16C 109.5
H16A C16 H16B 109.5
H16A C16 H16C 109.5
H16B C16 H16C 109.5
Si5 C17 H17A 109.5
Si5 C17 H17B 109.5
Si5 C17 H17C 109.5
H17A C17 H17B 109.5
H17A C17 H17C 109.5
H17B C17 H17C 109.5
Si6 C18 H18A 109.5
Si6 C18 H18B 109.5
Si6 C18 H18C 109.5
H18A C18 H18B 109.5
H18A C18 H18C 109.5
H18B C18 H18C 109.5
Si6 C19 H19A 109.5
Si6 C19 H19B 109.5
Si6 C19 H19C 109.5
H19A C19 H19B 109.5
H19A C19 H19C 109.5
H19B C19 H19C 109.5
O2 C20 H20A 109.5
O2 C20 H20B 109.5
O2 C20 H20C 109.5
H20A C20 H20B 109.5
H20A C20 H20C 109.5
H20B C20 H20C 109.5
O3 C21 H21A 110.6
O3 C21 H21B 110.6
O3 C21 C22 105.5(4)
H21A C21 H21B 108.8
H21A C21 C22 110.6
H21B C21 C22 110.6
C21 C22 H22A 111.3
C21 C22 H22B 111.3
C21 C22 C23 102.4(4)
H22A C22 H22B 109.2
H22A C22 C23 111.3
H22B C22 C23 111.3
C22 C23 H23A 111.5
C22 C23 H23B 111.5
C22 C23 C24 101.6(4)
H23A C23 H23B 109.3
H23A C23 C24 111.5
H23B C23 C24 111.5
O3 C24 C23 105.7(4)
O3 C24 H24A 110.6
O3 C24 H24B 110.6
C23 C24 H24A 110.6
C23 C24 H24B 110.6
H24A C24 H24B 108.7

loop_
_geom_bond_atom_site_label_1
_geom_bond_atom_site_label_2
_geom_bond_distance
La I 3.1734(3)
La O1 2.528(3)
La O2 2.516(3)
La O3 2.561(3)
La C1 2.813(4)
La C11 2.714(4)
Si1 C1 1.855(4)
Si1 C2 1.878(5)
Si1 C3 1.883(5)
Si1 C4 1.891(5)
Si2 C1 1.863(4)
Si2 C5 1.896(4)
Si2 C6 1.887(4)
Si2 C7 1.882(4)
Si3 O1 1.708(3)
Si3 C1 1.824(4)
Si3 C8 1.873(5)
Si3 C9 1.870(5)
Si4 C11 1.852(4)
Si4 C12 1.879(5)
Si4 C13 1.875(5)
Si4 C14 1.874(6)
Si5 C11 1.868(4)
Si5 C15 1.876(4)
Si5 C16 1.886(5)
Si5 C17 1.883(4)
Si6 O2 1.716(3)
Si6 C11 1.819(4)
Si6 C18 1.871(5)
Si6 C19 1.871(5)
O1 C10 1.450(5)
O2 C20 1.436(4)
O3 C21 1.466(5)
O3 C24 1.458(5)
C2 H2A 0.980
C2 H2B 0.980
C2 H2C 0.980
C3 H3A 0.980
C3 H3B 0.980
C3 H3C 0.980
C4 H4A 0.980
C4 H4B 0.980
C4 H4C 0.980
C5 H5A 0.980
C5 H5B 0.980
C5 H5C 0.980
C6 H6A 0.980
C6 H6B 0.980
C6 H6C 0.980
C7 H7A 0.980
C7 H7B 0.980
C7 H7C 0.980
C8 H8A 0.980
C8 H8B 0.980
C8 H8C 0.980
C9 H9A 0.980
C9 H9B 0.980
C9 H9C 0.980
C10 H10A 0.980
C10 H10B 0.980
C10 H10C 0.980
C12 H12A 0.980
C12 H12B 0.980
C12 H12C 0.980
C13 H13A 0.980
C13 H13B 0.980
C13 H13C 0.980
C14 H14A 0.980
C14 H14B 0.980
C14 H14C 0.980
C15 H15A 0.980
C15 H15B 0.980
C15 H15C 0.980
C16 H16A 0.980
C16 H16B 0.980
C16 H16C 0.980
C17 H17A 0.980
C17 H17B 0.980
C17 H17C 0.980
C18 H18A 0.980
C18 H18B 0.980
C18 H18C 0.980
C19 H19A 0.980
C19 H19B 0.980
C19 H19C 0.980
C20 H20A 0.980
C20 H20B 0.980
C20 H20C 0.980
C21 H21A 0.990
C21 H21B 0.990
C21 C22 1.506(7)
C22 H22A 0.990
C22 H22B 0.990
C22 C23 1.507(7)
C23 H23A 0.990
C23 H23B 0.990
C23 C24 1.514(6)
C24 H24A 0.990
C24 H24B 0.990
